data_7055047
loop_
_publ_author_name
'Huang, Wenliang'
'Brosmer, Jonathan L.'
'Diaconescu, Paula L.'

_publ_section_title
;
 In situ synthesis of lanthanide complexes supported by a ferrocene
 diamide ligand: extension to redox-active lanthanide ions
;
_journal_issue 10
_journal_name_full 'New J. Chem.'
_journal_page_first 7696
_journal_paper_doi 10.1039/C5NJ01402F
_journal_volume 39
_journal_year 2015
_chemical_formula_sum 'C30 H54 Fe I N2 O2 Si2 Tm'
_chemical_formula_weight 882.61
_chemical_name_systematic
; 
 ? 
;
_space_group_IT_number 2
_symmetry_cell_setting triclinic
_symmetry_space_group_name_Hall '-P 1'
_symmetry_space_group_name_H-M 'P -1'
_atom_sites_solution_hydrogens geom
_atom_sites_solution_primary direct
_atom_sites_solution_secondary difmap
_audit_creation_method SHELXL-97
_audit_update_record
;
2015-06-03 deposited with the CCDC.
2015-08-06 downloaded from the CCDC.
;
_cell_angle_alpha 101.474(5)
_cell_angle_beta 92.374(5)
_cell_angle_gamma 118.292(3)
_cell_formula_units_Z 2
_cell_length_a 11.140(3)
_cell_length_b 11.605(3)
_cell_length_c 16.073(7)
_cell_measurement_temperature 100(2)
_cell_volume 1770.8(10)
_computing_structure_refinement 'SHELXL-97 (Sheldrick, 1997)'
_computing_structure_solution 'SHELXS-97 (Sheldrick, 1990)'
_diffrn_ambient_temperature 100(2)
_diffrn_measured_fraction_theta_full 0.988
_diffrn_measured_fraction_theta_max 0.912
_diffrn_measurement_device_type 'Bruker APEX-II'
_diffrn_radiation_monochromator graphite
_diffrn_radiation_source 'fine-focus sealed tube'
_diffrn_radiation_type MoK\a
_diffrn_radiation_wavelength 0.71073
_diffrn_reflns_av_R_equivalents 0.0242
_diffrn_reflns_av_sigmaI/netI 0.0321
_diffrn_reflns_limit_h_max 15
_diffrn_reflns_limit_h_min -15
_diffrn_reflns_limit_k_max 16
_diffrn_reflns_limit_k_min -16
_diffrn_reflns_limit_l_max 22
_diffrn_reflns_limit_l_min -22
_diffrn_reflns_number 24486
_diffrn_reflns_theta_full 25.00
_diffrn_reflns_theta_max 30.59
_diffrn_reflns_theta_min 3.84
_exptl_absorpt_coefficient_mu 3.865
_exptl_absorpt_correction_T_max 0.6758
_exptl_absorpt_correction_T_min 0.6137
_exptl_absorpt_correction_type multi-scan
_exptl_absorpt_process_details 'Bruker AXS area detector scaling and absorption correction'
_exptl_crystal_density_diffrn 1.655
_exptl_crystal_density_method 'not measured'
_exptl_crystal_description block
_exptl_crystal_F_000 880
_exptl_crystal_size_max 0.14
_exptl_crystal_size_mid 0.12
_exptl_crystal_size_min 0.11
_refine_diff_density_max 3.951
_refine_diff_density_min -6.267
_refine_diff_density_rms 0.194
_refine_ls_extinction_method none
_refine_ls_goodness_of_fit_ref 1.063
_refine_ls_hydrogen_treatment constr
_refine_ls_matrix_type full
_refine_ls_number_parameters 325
_refine_ls_number_reflns 9915
_refine_ls_number_restraints 0
_refine_ls_restrained_S_all 1.063
_refine_ls_R_factor_all 0.0757
_refine_ls_R_factor_gt 0.0609
_refine_ls_shift/su_max 0.021
_refine_ls_shift/su_mean 0.000
_refine_ls_structure_factor_coef Fsqd
_refine_ls_weighting_details 'calc w=1/[\s^2^(Fo^2^)+(0.0280P)^2^+22.8153P] where P=(Fo^2^+2Fc^2^)/3'
_refine_ls_weighting_scheme calc
_refine_ls_wR_factor_gt 0.1296
_refine_ls_wR_factor_ref 0.1399
_reflns_number_gt 8240
_reflns_number_total 9915
_reflns_threshold_expression >2sigma(I)
_cod_data_source_file c5nj01402f2.cif
_cod_data_source_block (NNTBS)TmI(THF)2
_cod_depositor_comments 'Adding full bibliography for 7055043--7055050.cif.'
_cod_original_cell_volume 1770.9(10)
_cod_original_sg_symbol_H-M P-1
_cod_database_code 7055047

loop_
_symmetry_equiv_pos_as_xyz
'x, y, z'
'-x, -y, -z'

loop_
_atom_site_label
_atom_site_type_symbol
_atom_site_fract_x
_atom_site_fract_y
_atom_site_fract_z
_atom_site_U_iso_or_equiv
_atom_site_adp_type
_atom_site_occupancy
_atom_site_symmetry_multiplicity
_atom_site_calc_flag
_atom_site_refinement_flags
_atom_site_disorder_assembly
_atom_site_disorder_group
Tm1 Tm 0.24427(3) 0.48600(3) 0.239536(18) 0.03296(9) Uani 1 1 d . . .
Fe1 Fe 0.53632(9) 0.46820(8) 0.24678(5) 0.02347(17) Uani 1 1 d . A .
Si1 Si 0.4553(2) 0.8147(2) 0.19609(12) 0.0331(4) Uani 1 1 d . . .
I1 I -0.02359(12) 0.4856(2) 0.1892(2) 0.0432(5) Uani 0.563(9) 1 d P A 1
I1A I -0.0352(2) 0.4429(5) 0.2189(3) 0.0498(11) Uani 0.437(9) 1 d P A 2
Si2 Si 0.1300(4) 0.2323(3) 0.36126(16) 0.0976(13) Uani 1 1 d . . .
N1 N 0.4141(5) 0.6543(5) 0.2036(3) 0.0273(10) Uani 1 1 d . A .
N2 N 0.2353(6) 0.3284(6) 0.2986(3) 0.0427(16) Uani 1 1 d . A .
O1 O 0.2652(6) 0.6226(6) 0.3745(3) 0.0519(15) Uani 1 1 d . A .
O2 O 0.1764(5) 0.3455(4) 0.1020(3) 0.0314(10) Uani 1 1 d . A .
C8 C 0.3873(9) 0.6694(10) 0.4362(5) 0.057(2) Uani 1 1 d . . .
H8A H 0.4690 0.6926 0.4066 0.068 Uiso 1 1 calc R A .
H8B H 0.3756 0.5977 0.4650 0.068 Uiso 1 1 calc R . .
C9 C 0.4072(15) 0.7916(13) 0.5010(8) 0.094(3) Uani 1 1 d . A .
H9A H 0.4482 0.7978 0.5587 0.113 Uiso 1 1 calc R . .
H9B H 0.4650 0.8759 0.4833 0.113 Uiso 1 1 calc R . .
C10 C 0.2650(15) 0.7623(13) 0.4985(7) 0.094(3) Uani 1 1 d . . .
H10A H 0.2624 0.8480 0.5123 0.113 Uiso 1 1 calc R A .
H10B H 0.2237 0.7126 0.5424 0.113 Uiso 1 1 calc R . .
C11 C 0.1809(13) 0.6783(15) 0.4105(8) 0.097(5) Uani 1 1 d . A .
H11A H 0.0886 0.6061 0.4152 0.117 Uiso 1 1 calc R . .
H11B H 0.1700 0.7351 0.3756 0.117 Uiso 1 1 calc R . .
C12 C 0.5208(6) 0.6223(5) 0.2057(3) 0.0215(10) Uani 1 1 d . A .
C13 C 0.6362(6) 0.6743(6) 0.2730(4) 0.0244(11) Uani 1 1 d . . .
H13A H 0.6513 0.7364 0.3301 0.029 Uiso 1 1 calc R A .
C14 C 0.7263(6) 0.6250(6) 0.2447(4) 0.0289(12) Uani 1 1 d . A .
H14A H 0.8157 0.6472 0.2778 0.035 Uiso 1 1 calc R . .
C15 C 0.6654(6) 0.5367(7) 0.1611(4) 0.0308(13) Uani 1 1 d . . .
H15A H 0.7051 0.4864 0.1253 0.037 Uiso 1 1 calc R A .
C16 C 0.5394(6) 0.5324(6) 0.1374(4) 0.0253(11) Uani 1 1 d . A .
H16A H 0.4747 0.4776 0.0822 0.030 Uiso 1 1 calc R . .
C17 C 0.3632(8) 0.3335(6) 0.2923(4) 0.0359(16) Uani 1 1 d . A .
C18 C 0.4863(8) 0.4051(7) 0.3567(4) 0.0414(18) Uani 1 1 d . . .
H18A H 0.4967 0.4645 0.4140 0.050 Uiso 1 1 calc R A .
C19 C 0.5888(9) 0.3766(7) 0.3258(5) 0.0455(19) Uani 1 1 d . A .
H19A H 0.6831 0.4117 0.3578 0.055 Uiso 1 1 calc R . .
C20 C 0.5359(9) 0.2910(7) 0.2406(5) 0.0426(17) Uani 1 1 d . . .
H20A H 0.5858 0.2548 0.2029 0.051 Uiso 1 1 calc R A .
C21 C 0.3986(8) 0.2658(6) 0.2198(4) 0.0358(15) Uani 1 1 d . A .
H21A H 0.3365 0.2103 0.1638 0.043 Uiso 1 1 calc R . .
C22 C 0.5512(9) 0.9446(8) 0.2999(4) 0.0437(18) Uani 1 1 d . A .
H22A H 0.4945 0.9218 0.3455 0.066 Uiso 1 1 calc R . .
H22B H 0.5711 1.0338 0.2933 0.066 Uiso 1 1 calc R . .
H22C H 0.6380 0.9459 0.3153 0.066 Uiso 1 1 calc R . .
C23 C 0.2893(11) 0.8138(13) 0.1702(8) 0.074(3) Uani 1 1 d . A .
H23A H 0.2282 0.7768 0.2114 0.111 Uiso 1 1 calc R . .
H23B H 0.2444 0.7577 0.1119 0.111 Uiso 1 1 calc R . .
H23C H 0.3083 0.9063 0.1736 0.111 Uiso 1 1 calc R . .
C24 C 0.5638(9) 0.8710(7) 0.1090(4) 0.0381(16) Uani 1 1 d . A .
C25 C 0.4883(10) 0.7697(8) 0.0219(4) 0.050(2) Uani 1 1 d . . .
H25A H 0.5426 0.8014 -0.0233 0.075 Uiso 1 1 calc R A .
H25B H 0.3975 0.7617 0.0094 0.075 Uiso 1 1 calc R . .
H25C H 0.4768 0.6813 0.0241 0.075 Uiso 1 1 calc R . .
C26 C 0.7064(8) 0.8846(8) 0.1278(5) 0.0419(17) Uani 1 1 d . . .
H26A H 0.7601 0.9173 0.0826 0.063 Uiso 1 1 calc R A .
H26B H 0.6958 0.7963 0.1293 0.063 Uiso 1 1 calc R . .
H26C H 0.7546 0.9488 0.1835 0.063 Uiso 1 1 calc R . .
C27 C 0.5879(11) 1.0108(8) 0.1034(5) 0.052(2) Uani 1 1 d . . .
H27A H 0.6367 1.0359 0.0550 0.078 Uiso 1 1 calc R A .
H27B H 0.6436 1.0777 0.1569 0.078 Uiso 1 1 calc R . .
H27C H 0.4988 1.0079 0.0947 0.078 Uiso 1 1 calc R . .
C28 C 0.1961(12) 0.3106(10) 0.4788(6) 0.0976(13) Uani 1 1 d . A .
H28A H 0.1297 0.2557 0.5121 0.146 Uiso 1 1 calc R . .
H28B H 0.2085 0.4020 0.4931 0.146 Uiso 1 1 calc R . .
H28C H 0.2849 0.3149 0.4928 0.146 Uiso 1 1 calc R . .
C29 C -0.0427(12) 0.2250(10) 0.3387(6) 0.0976(13) Uani 1 1 d . A .
H29A H -0.0741 0.1964 0.2765 0.146 Uiso 1 1 calc R . .
H29B H -0.0323 0.3146 0.3615 0.146 Uiso 1 1 calc R . .
H29C H -0.1108 0.1601 0.3664 0.146 Uiso 1 1 calc R . .
C30 C 0.1030(13) 0.0529(10) 0.3383(6) 0.0976(13) Uani 1 1 d . A .
C31 C 0.2319(12) 0.0548(10) 0.3734(6) 0.0976(13) Uani 1 1 d . . .
H31A H 0.2171 -0.0375 0.3607 0.146 Uiso 1 1 calc R A .
H31B H 0.2530 0.0928 0.4357 0.146 Uiso 1 1 calc R . .
H31C H 0.3092 0.1106 0.3465 0.146 Uiso 1 1 calc R . .
C32 C -0.0229(12) -0.0312(10) 0.3789(6) 0.0976(13) Uani 1 1 d . . .
H32A H -0.0345 -0.1218 0.3731 0.146 Uiso 1 1 calc R A .
H32B H -0.1059 -0.0385 0.3496 0.146 Uiso 1 1 calc R . .
H32C H -0.0082 0.0131 0.4400 0.146 Uiso 1 1 calc R . .
C33 C 0.0686(12) -0.0127(10) 0.2416(6) 0.0976(13) Uani 1 1 d . . .
H33A H 0.0660 -0.1001 0.2314 0.146 Uiso 1 1 calc R A .
H33B H 0.1395 0.0463 0.2123 0.146 Uiso 1 1 calc R . .
H33C H -0.0216 -0.0264 0.2192 0.146 Uiso 1 1 calc R . .
C34 C 0.1800(9) 0.3972(8) 0.0263(5) 0.051(2) Uani 1 1 d . . .
H34A H 0.2635 0.4105 0.0007 0.061 Uiso 1 1 calc R A .
H34B H 0.1820 0.4851 0.0420 0.061 Uiso 1 1 calc R . .
C35 C 0.0557(11) 0.2979(11) -0.0349(6) 0.074(3) Uani 1 1 d . A .
H35A H -0.0074 0.3347 -0.0408 0.089 Uiso 1 1 calc R . .
H35B H 0.0805 0.2759 -0.0921 0.089 Uiso 1 1 calc R . .
C36 C -0.0113(10) 0.1775(11) -0.0030(6) 0.072(3) Uani 1 1 d . . .
H36A H -0.0118 0.1006 -0.0432 0.086 Uiso 1 1 calc R A .
H36B H -0.1080 0.1541 0.0021 0.086 Uiso 1 1 calc R . .
C37 C 0.0662(9) 0.2052(8) 0.0822(5) 0.049(2) Uani 1 1 d . A .
H37A H 0.0047 0.1912 0.1264 0.059 Uiso 1 1 calc R . .
H37B H 0.1054 0.1441 0.0807 0.059 Uiso 1 1 calc R . .

loop_
_atom_site_aniso_label
_atom_site_aniso_U_11
_atom_site_aniso_U_22
_atom_site_aniso_U_33
_atom_site_aniso_U_23
_atom_site_aniso_U_13
_atom_site_aniso_U_12
Tm1 0.01653(12) 0.03476(16) 0.02920(14) -0.01078(11) 0.00266(9) 0.00537(11)
Fe1 0.0233(4) 0.0198(4) 0.0199(4) 0.0033(3) -0.0003(3) 0.0056(3)
Si1 0.0398(10) 0.0379(10) 0.0276(8) 0.0005(7) -0.0006(7) 0.0272(9)
I1 0.0236(4) 0.0496(7) 0.0623(10) 0.0164(7) 0.0042(4) 0.0219(4)
I1A 0.0259(6) 0.0618(16) 0.0610(15) -0.0004(12) -0.0023(7) 0.0275(8)
Si2 0.0958(19) 0.0539(13) 0.0343(10) -0.0084(9) 0.0250(11) -0.0423(13)
N1 0.023(2) 0.031(3) 0.026(2) -0.002(2) -0.0003(18) 0.016(2)
N2 0.034(3) 0.033(3) 0.024(3) -0.003(2) 0.011(2) -0.009(2)
O1 0.044(3) 0.046(3) 0.038(3) -0.016(2) 0.016(2) 0.010(3)
O2 0.030(2) 0.029(2) 0.023(2) -0.0040(17) -0.0031(16) 0.0084(19)
C8 0.054(5) 0.059(5) 0.029(4) -0.010(3) 0.007(3) 0.014(4)
C9 0.116(8) 0.076(5) 0.058(4) -0.019(4) 0.016(5) 0.036(6)
C10 0.116(8) 0.076(5) 0.058(4) -0.019(4) 0.016(5) 0.036(6)
C11 0.072(7) 0.110(10) 0.083(8) -0.037(7) 0.023(6) 0.046(7)
C12 0.018(2) 0.020(2) 0.022(2) 0.004(2) 0.0028(19) 0.007(2)
C13 0.020(3) 0.020(2) 0.024(3) 0.002(2) 0.000(2) 0.004(2)
C14 0.017(3) 0.024(3) 0.036(3) 0.004(2) 0.000(2) 0.005(2)
C15 0.021(3) 0.031(3) 0.034(3) 0.003(3) 0.008(2) 0.010(2)
C16 0.024(3) 0.030(3) 0.021(2) 0.007(2) 0.007(2) 0.011(2)
C17 0.047(4) 0.023(3) 0.017(3) 0.008(2) 0.003(2) 0.000(3)
C18 0.053(4) 0.029(3) 0.020(3) 0.006(2) -0.002(3) 0.003(3)
C19 0.060(5) 0.032(3) 0.035(4) 0.010(3) -0.009(3) 0.016(3)
C20 0.059(5) 0.026(3) 0.039(4) 0.006(3) -0.002(3) 0.019(3)
C21 0.047(4) 0.018(3) 0.026(3) 0.003(2) 0.001(3) 0.004(3)
C22 0.068(5) 0.036(4) 0.028(3) -0.001(3) 0.005(3) 0.030(4)
C23 0.063(6) 0.097(8) 0.091(8) 0.023(7) 0.003(6) 0.063(7)
C24 0.061(5) 0.028(3) 0.024(3) 0.003(2) 0.000(3) 0.023(3)
C25 0.081(6) 0.035(4) 0.023(3) 0.003(3) -0.001(3) 0.023(4)
C26 0.050(4) 0.034(4) 0.043(4) 0.016(3) 0.017(3) 0.019(3)
C27 0.085(7) 0.033(4) 0.037(4) 0.006(3) -0.002(4) 0.031(4)
C28 0.0958(19) 0.0539(13) 0.0343(10) -0.0084(9) 0.0250(11) -0.0423(13)
C29 0.0958(19) 0.0539(13) 0.0343(10) -0.0084(9) 0.0250(11) -0.0423(13)
C30 0.0958(19) 0.0539(13) 0.0343(10) -0.0084(9) 0.0250(11) -0.0423(13)
C31 0.0958(19) 0.0539(13) 0.0343(10) -0.0084(9) 0.0250(11) -0.0423(13)
C32 0.0958(19) 0.0539(13) 0.0343(10) -0.0084(9) 0.0250(11) -0.0423(13)
C33 0.0958(19) 0.0539(13) 0.0343(10) -0.0084(9) 0.0250(11) -0.0423(13)
C34 0.056(5) 0.043(4) 0.031(4) 0.008(3) -0.015(3) 0.008(4)
C35 0.062(6) 0.073(7) 0.046(5) 0.016(5) -0.024(4) 0.004(5)
C36 0.052(5) 0.062(6) 0.044(5) 0.006(4) -0.018(4) -0.011(5)
C37 0.047(4) 0.031(4) 0.035(4) -0.003(3) -0.010(3) -0.001(3)

loop_
_atom_type_symbol
_atom_type_description
_atom_type_scat_dispersion_real
_atom_type_scat_dispersion_imag
_atom_type_scat_source
C C 0.0033 0.0016 'International Tables Vol C Tables 4.2.6.8 and 6.1.1.4'
H H 0.0000 0.0000 'International Tables Vol C Tables 4.2.6.8 and 6.1.1.4'
N N 0.0061 0.0033 'International Tables Vol C Tables 4.2.6.8 and 6.1.1.4'
O O 0.0106 0.0060 'International Tables Vol C Tables 4.2.6.8 and 6.1.1.4'
Si Si 0.0817 0.0704 'International Tables Vol C Tables 4.2.6.8 and 6.1.1.4'
Fe Fe 0.3463 0.8444 'International Tables Vol C Tables 4.2.6.8 and 6.1.1.4'
Tm Tm -0.3139 5.2483 'International Tables Vol C Tables 4.2.6.8 and 6.1.1.4'
I I -0.4742 1.8119 'International Tables Vol C Tables 4.2.6.8 and 6.1.1.4'

loop_
_geom_angle_atom_site_label_1
_geom_angle_atom_site_label_2
_geom_angle_atom_site_label_3
_geom_angle
N1 Tm1 N2 132.6(2)
N1 Tm1 O2 93.96(17)
N2 Tm1 O2 92.83(19)
N1 Tm1 O1 92.00(19)
N2 Tm1 O1 91.1(2)
O2 Tm1 O1 167.65(19)
N1 Tm1 C12 28.60(17)
N2 Tm1 C12 104.8(2)
O2 Tm1 C12 89.78(16)
O1 Tm1 C12 100.55(17)
N1 Tm1 C17 105.14(19)
N2 Tm1 C17 28.1(2)
O2 Tm1 C17 89.63(17)
O1 Tm1 C17 99.2(2)
C12 Tm1 C17 76.84(18)
N1 Tm1 I1A 121.6(2)
N2 Tm1 I1A 105.7(2)
O2 Tm1 I1A 84.07(12)
O1 Tm1 I1A 83.59(15)
C12 Tm1 I1A 149.16(19)
C17 Tm1 I1A 133.09(19)
N1 Tm1 I1 108.48(15)
N2 Tm1 I1 118.87(18)
O2 Tm1 I1 80.38(12)
O1 Tm1 I1 87.48(16)
C12 Tm1 I1 135.51(14)
C17 Tm1 I1 145.44(15)
I1A Tm1 I1 13.71(8)
N1 Tm1 Fe1 67.03(14)
N2 Tm1 Fe1 66.49(17)
O2 Tm1 Fe1 87.75(12)
O1 Tm1 Fe1 104.54(16)
C12 Tm1 Fe1 38.51(12)
C17 Tm1 Fe1 38.40(13)
I1A Tm1 Fe1 168.43(8)
I1 Tm1 Fe1 167.07(6)
C15 Fe1 C16 40.7(2)
C15 Fe1 C20 99.0(3)
C16 Fe1 C20 119.3(3)
C15 Fe1 C19 115.6(3)
C16 Fe1 C19 153.5(3)
C20 Fe1 C19 41.1(3)
C15 Fe1 C13 68.8(2)
C16 Fe1 C13 68.8(2)
C20 Fe1 C13 151.3(3)
C19 Fe1 C13 119.4(3)
C15 Fe1 C14 41.0(2)
C16 Fe1 C14 68.8(3)
C20 Fe1 C14 113.4(3)
C19 Fe1 C14 100.5(3)
C13 Fe1 C14 40.7(2)
C15 Fe1 C18 154.0(3)
C16 Fe1 C18 165.1(3)
C20 Fe1 C18 68.9(3)
C19 Fe1 C18 40.5(4)
C13 Fe1 C18 110.5(3)
C14 Fe1 C18 121.1(3)
C15 Fe1 C21 117.8(3)
C16 Fe1 C21 108.6(3)
C20 Fe1 C21 40.9(3)
C19 Fe1 C21 68.6(3)
C13 Fe1 C21 167.5(3)
C14 Fe1 C21 150.9(3)
C18 Fe1 C21 68.7(3)
C15 Fe1 C17 157.3(2)
C16 Fe1 C17 127.5(3)
C20 Fe1 C17 69.1(3)
C19 Fe1 C17 68.6(3)
C13 Fe1 C17 130.5(3)
C14 Fe1 C17 161.2(2)
C18 Fe1 C17 40.9(3)
C21 Fe1 C17 40.9(3)
C15 Fe1 C12 68.6(2)
C16 Fe1 C12 41.0(2)
C20 Fe1 C12 159.6(3)
C19 Fe1 C12 158.7(3)
C13 Fe1 C12 40.7(2)
C14 Fe1 C12 68.5(2)
C18 Fe1 C12 128.9(3)
C21 Fe1 C12 129.6(3)
C17 Fe1 C12 116.3(3)
C15 Fe1 Tm1 119.7(2)
C16 Fe1 Tm1 79.51(17)
C20 Fe1 Tm1 122.1(3)
C19 Fe1 Tm1 124.5(3)
C13 Fe1 Tm1 85.79(17)
C14 Fe1 Tm1 124.27(19)
C18 Fe1 Tm1 85.6(3)
C21 Fe1 Tm1 81.8(2)
C17 Fe1 Tm1 58.6(2)
C12 Fe1 Tm1 57.76(15)
N1 Si1 C23 107.4(4)
N1 Si1 C22 112.1(3)
C23 Si1 C22 108.0(5)
N1 Si1 C24 113.4(3)
C23 Si1 C24 108.3(5)
C22 Si1 C24 107.5(4)
N2 Si2 C28 112.3(3)
N2 Si2 C29 106.4(5)
C28 Si2 C29 107.4(6)
N2 Si2 C30 113.7(4)
C28 Si2 C30 107.4(6)
C29 Si2 C30 109.5(5)
C12 N1 Si1 117.9(4)
C12 N1 Tm1 103.3(4)
Si1 N1 Tm1 137.2(3)
C17 N2 Si2 118.6(6)
C17 N2 Tm1 104.8(4)
Si2 N2 Tm1 135.4(4)
C8 O1 C11 109.8(7)
C8 O1 Tm1 117.5(5)
C11 O1 Tm1 132.7(6)
C34 O2 C37 108.7(5)
C34 O2 Tm1 121.5(4)
C37 O2 Tm1 122.4(4)
O1 C8 C9 108.1(9)
O1 C8 H8A 110.1
C9 C8 H8A 110.1
O1 C8 H8B 110.1
C9 C8 H8B 110.1
H8A C8 H8B 108.4
C10 C9 C8 99.9(10)
C10 C9 H9A 111.8
C8 C9 H9A 111.8
C10 C9 H9B 111.8
C8 C9 H9B 111.8
H9A C9 H9B 109.5
C9 C10 C11 111.1(10)
C9 C10 H10A 109.4
C11 C10 H10A 109.4
C9 C10 H10B 109.4
C11 C10 H10B 109.4
H10A C10 H10B 108.0
O1 C11 C10 101.9(10)
O1 C11 H11A 111.4
C10 C11 H11A 111.4
O1 C11 H11B 111.4
C10 C11 H11B 111.4
H11A C11 H11B 109.3
N1 C12 C13 128.1(5)
N1 C12 C16 126.1(5)
C13 C12 C16 105.8(5)
N1 C12 Fe1 131.5(4)
C13 C12 Fe1 67.5(3)
C16 C12 Fe1 67.1(3)
N1 C12 Tm1 48.1(3)
C13 C12 Tm1 120.7(4)
C16 C12 Tm1 108.7(4)
Fe1 C12 Tm1 83.73(18)
C14 C13 C12 109.2(5)
C14 C13 Fe1 69.6(3)
C12 C13 Fe1 71.9(3)
C14 C13 H13A 125.4
C12 C13 H13A 125.4
Fe1 C13 H13A 125.4
C13 C14 C15 107.7(5)
C13 C14 Fe1 69.6(3)
C15 C14 Fe1 68.9(3)
C13 C14 H14A 126.1
C15 C14 H14A 126.1
Fe1 C14 H14A 126.1
C16 C15 C14 108.5(5)
C16 C15 Fe1 70.0(3)
C14 C15 Fe1 70.1(4)
C16 C15 H15A 125.8
C14 C15 H15A 125.8
Fe1 C15 H15A 125.8
C15 C16 C12 108.8(5)
C15 C16 Fe1 69.3(4)
C12 C16 Fe1 71.9(3)
C15 C16 H16A 125.6
C12 C16 H16A 125.6
Fe1 C16 H16A 125.6
N2 C17 C21 126.8(6)
N2 C17 C18 127.7(6)
C21 C17 C18 105.5(7)
N2 C17 Fe1 129.9(5)
C21 C17 Fe1 67.5(4)
C18 C17 Fe1 67.4(4)
N2 C17 Tm1 47.1(3)
C21 C17 Tm1 111.3(4)
C18 C17 Tm1 118.1(5)
Fe1 C17 Tm1 82.9(2)
C19 C18 C17 109.1(6)
C19 C18 Fe1 69.5(4)
C17 C18 Fe1 71.6(4)
C19 C18 H18A 125.4
C17 C18 H18A 125.4
Fe1 C18 H18A 125.4
C18 C19 C20 108.6(7)
C18 C19 Fe1 70.0(4)
C20 C19 Fe1 69.4(4)
C18 C19 H19A 125.7
C20 C19 H19A 125.7
Fe1 C19 H19A 125.7
C21 C20 C19 107.3(7)
C21 C20 Fe1 69.8(4)
C19 C20 Fe1 69.5(4)
C21 C20 H20A 126.3
C19 C20 H20A 126.3
Fe1 C20 H20A 126.3
C20 C21 C17 109.4(6)
C20 C21 Fe1 69.3(4)
C17 C21 Fe1 71.6(3)
C20 C21 H21A 125.3
C17 C21 H21A 125.3
Fe1 C21 H21A 125.3
Si1 C22 H22A 109.5
Si1 C22 H22B 109.5
H22A C22 H22B 109.5
Si1 C22 H22C 109.5
H22A C22 H22C 109.5
H22B C22 H22C 109.5
Si1 C23 H23A 109.5
Si1 C23 H23B 109.5
H23A C23 H23B 109.5
Si1 C23 H23C 109.5
H23A C23 H23C 109.5
H23B C23 H23C 109.5
C26 C24 C27 106.8(7)
C26 C24 C25 109.3(7)
C27 C24 C25 109.0(6)
C26 C24 Si1 112.3(5)
C27 C24 Si1 109.7(5)
C25 C24 Si1 109.7(6)
C24 C25 H25A 109.5
C24 C25 H25B 109.5
H25A C25 H25B 109.5
C24 C25 H25C 109.5
H25A C25 H25C 109.5
H25B C25 H25C 109.5
C24 C26 H26A 109.5
C24 C26 H26B 109.5
H26A C26 H26B 109.5
C24 C26 H26C 109.5
H26A C26 H26C 109.5
H26B C26 H26C 109.5
C24 C27 H27A 109.5
C24 C27 H27B 109.5
H27A C27 H27B 109.5
C24 C27 H27C 109.5
H27A C27 H27C 109.5
H27B C27 H27C 109.5
Si2 C28 H28A 109.5
Si2 C28 H28B 109.5
H28A C28 H28B 109.5
Si2 C28 H28C 109.5
H28A C28 H28C 109.5
H28B C28 H28C 109.5
Si2 C29 H29A 109.5
Si2 C29 H29B 109.5
H29A C29 H29B 109.5
Si2 C29 H29C 109.5
H29A C29 H29C 109.5
H29B C29 H29C 109.5
C31 C30 C33 108.4(11)
C31 C30 C32 112.4(11)
C33 C30 C32 107.3(7)
C31 C30 Si2 110.2(6)
C33 C30 Si2 111.3(9)
C32 C30 Si2 107.3(10)
C30 C31 H31A 109.5
C30 C31 H31B 109.5
H31A C31 H31B 109.5
C30 C31 H31C 109.5
H31A C31 H31C 109.5
H31B C31 H31C 109.5
C30 C32 H32A 109.5
C30 C32 H32B 109.5
H32A C32 H32B 109.5
C30 C32 H32C 109.5
H32A C32 H32C 109.5
H32B C32 H32C 109.5
C30 C33 H33A 109.5
C30 C33 H33B 109.5
H33A C33 H33B 109.5
C30 C33 H33C 109.5
H33A C33 H33C 109.5
H33B C33 H33C 109.5
O2 C34 C35 107.4(7)
O2 C34 H34A 110.2
C35 C34 H34A 110.2
O2 C34 H34B 110.2
C35 C34 H34B 110.2
H34A C34 H34B 108.5
C36 C35 C34 108.1(7)
C36 C35 H35A 110.1
C34 C35 H35A 110.1
C36 C35 H35B 110.1
C34 C35 H35B 110.1
H35A C35 H35B 108.4
C35 C36 C37 108.1(7)
C35 C36 H36A 110.1
C37 C36 H36A 110.1
C35 C36 H36B 110.1
C37 C36 H36B 110.1
H36A C36 H36B 108.4
O2 C37 C36 106.7(7)
O2 C37 H37A 110.4
C36 C37 H37A 110.4
O2 C37 H37B 110.4
C36 C37 H37B 110.4
H37A C37 H37B 108.6

loop_
_geom_bond_atom_site_label_1
_geom_bond_atom_site_label_2
_geom_bond_distance
Tm1 N1 2.183(6)
Tm1 N2 2.187(7)
Tm1 O2 2.318(4)
Tm1 O1 2.348(5)
Tm1 C12 2.855(5)
Tm1 C17 2.887(8)
Tm1 I1A 2.9028(17)
Tm1 I1 3.057(2)
Tm1 Fe1 3.3552(13)
Fe1 C15 2.028(6)
Fe1 C16 2.036(6)
Fe1 C20 2.037(7)
Fe1 C19 2.038(7)
Fe1 C13 2.043(6)
Fe1 C14 2.043(6)
Fe1 C18 2.044(7)
Fe1 C21 2.045(6)
Fe1 C17 2.100(6)
Fe1 C12 2.102(6)
Si1 N1 1.725(6)
Si1 C23 1.873(9)
Si1 C22 1.877(7)
Si1 C24 1.898(8)
Si2 N2 1.714(6)
Si2 C28 1.872(9)
Si2 C29 1.901(16)
Si2 C30 1.912(14)
N1 C12 1.404(7)
N2 C17 1.408(10)
O1 C8 1.449(11)
O1 C11 1.452(11)
O2 C34 1.453(9)
O2 C37 1.458(8)
C8 C9 1.497(13)
C8 H8A 0.9900
C8 H8B 0.9900
C9 C10 1.451(19)
C9 H9A 0.9900
C9 H9B 0.9900
C10 C11 1.518(16)
C10 H10A 0.9900
C10 H10B 0.9900
C11 H11A 0.9900
C11 H11B 0.9900
C12 C13 1.441(8)
C12 C16 1.450(8)
C13 C14 1.421(9)
C13 H13A 1.0000
C14 C15 1.425(9)
C14 H14A 1.0000
C15 C16 1.414(9)
C15 H15A 1.0000
C16 H16A 1.0000
C17 C21 1.448(10)
C17 C18 1.450(10)
C18 C19 1.414(12)
C18 H18A 1.0000
C19 C20 1.430(10)
C19 H19A 1.0000
C20 C21 1.426(11)
C20 H20A 1.0000
C21 H21A 1.0000
C22 H22A 0.9800
C22 H22B 0.9800
C22 H22C 0.9800
C23 H23A 0.9800
C23 H23B 0.9800
C23 H23C 0.9800
C24 C26 1.531(11)
C24 C27 1.535(10)
C24 C25 1.536(9)
C25 H25A 0.9800
C25 H25B 0.9800
C25 H25C 0.9800
C26 H26A 0.9800
C26 H26B 0.9800
C26 H26C 0.9800
C27 H27A 0.9800
C27 H27B 0.9800
C27 H27C 0.9800
C28 H28A 0.9800
C28 H28B 0.9800
C28 H28C 0.9800
C29 H29A 0.9800
C29 H29B 0.9800
C29 H29C 0.9800
C30 C31 1.51(2)
C30 C33 1.531(12)
C30 C32 1.542(12)
C31 H31A 0.9800
C31 H31B 0.9800
C31 H31C 0.9800
C32 H32A 0.9800
C32 H32B 0.9800
C32 H32C 0.9800
C33 H33A 0.9800
C33 H33B 0.9800
C33 H33C 0.9800
C34 C35 1.463(11)
C34 H34A 0.9900
C34 H34B 0.9900
C35 C36 1.449(14)
C35 H35A 0.9900
C35 H35B 0.9900
C36 C37 1.480(11)
C36 H36A 0.9900
C36 H36B 0.9900
C37 H37A 0.9900
C37 H37B 0.9900
